data_2004020
loop_
_publ_author_name
'Fun, H.-K.'
'Sivakumar, K.'
'Jiang, Y.-Z.'
'Sun, J.'
'Zhou, Z.-Y.'

_publ_section_title
;
 Hydrazinium <small>L</small>-Tartrate
;
_journal_issue 10
_journal_name_full 'Acta Crystallographica Section C'
_journal_page_first 2085
_journal_page_last 2087
_journal_paper_doi 10.1107/S0108270195005488
_journal_volume 51
_journal_year 1995
_chemical_formula_moiety 'C4 H10 N2 O6'
_chemical_formula_sum 'C4 H10 N2 O6'
_chemical_formula_weight 182.14
_chemical_name_systematic
;
Hydrazinium L-tartrate
;
_space_group_IT_number 19
_symmetry_cell_setting orthorhombic
_symmetry_space_group_name_Hall 'P 2ac 2ab'
_symmetry_space_group_name_H-M 'P 21 21 21'
_audit_creation_method SHELXL
_cell_angle_alpha 90
_cell_angle_beta 90
_cell_angle_gamma 90
_cell_formula_units_Z 4
_cell_length_a 7.0370(10)
_cell_length_b 7.6450(10)
_cell_length_c 13.4450(10)
_cell_measurement_reflns_used 25
_cell_measurement_temperature 293(2)
_cell_measurement_theta_max 25
_cell_measurement_theta_min 8
_cell_volume 723.31(15)
_computing_cell_refinement XSCANS
_computing_data_collection 'XSCANS (Siemens, 1991)'
_computing_data_reduction XSCANS
_computing_molecular_graphics 'SHELXTL/PC (Sheldrick, 1990)'
_computing_publication_material SHELXL93
_computing_structure_refinement 'SHELXL93 (Sheldrick, 1993)'
_computing_structure_solution 'SHELXS86 (Sheldrick, 1985)'
_diffrn_ambient_temperature 293(2)
_diffrn_measurement_device 'Siemens P4 four-circle'
_diffrn_measurement_method \q-2\q
_diffrn_radiation_monochromator graphite
_diffrn_radiation_source 'fine-focus sealed tube'
_diffrn_radiation_type MoK\a
_diffrn_radiation_wavelength .71073
_diffrn_reflns_av_R_equivalents .0147
_diffrn_reflns_av_sigmaI/netI 0.0273
_diffrn_reflns_limit_h_max 9
_diffrn_reflns_limit_h_min -01
_diffrn_reflns_limit_k_max 9
_diffrn_reflns_limit_k_min -01
_diffrn_reflns_limit_l_max 17
_diffrn_reflns_limit_l_min -01
_diffrn_reflns_number 1379
_diffrn_reflns_theta_max 27.49
_diffrn_reflns_theta_min 3.03
_diffrn_standards_decay_% 0
_diffrn_standards_interval_count 100
_diffrn_standards_number 3
_exptl_absorpt_coefficient_mu .158
_exptl_absorpt_correction_type none
_exptl_crystal_colour Colourless
_exptl_crystal_density_diffrn 1.673
_exptl_crystal_description 'Transparent needle'
_exptl_crystal_F_000 384
_exptl_crystal_size_max .60
_exptl_crystal_size_mid .36
_exptl_crystal_size_min .20
_refine_diff_density_max .276
_refine_diff_density_min -0.258
_refine_ls_abs_structure_details 'Flack H D (1983), Acta Cryst. A39, 876-881'
_refine_ls_abs_structure_Flack 1.7(13)
_refine_ls_extinction_method none
_refine_ls_goodness_of_fit_all .989
_refine_ls_goodness_of_fit_obs 1.053
_refine_ls_hydrogen_treatment refall
_refine_ls_matrix_type full
_refine_ls_number_parameters 149
_refine_ls_number_reflns 1236
_refine_ls_number_restraints 0
_refine_ls_restrained_S_all 0.989
_refine_ls_restrained_S_obs 1.053
_refine_ls_R_factor_all 0.0363
_refine_ls_R_factor_obs .0314
_refine_ls_shift/esd_max .000
_refine_ls_shift/esd_mean 0.000
_refine_ls_structure_factor_coef Fsqd
_refine_ls_weighting_scheme
; calc w = 1/[\s^2^(F~o~^2^) + (0.0524P)^2^]
where P = (F~o~^2^ + 2F~c~^2^)/3
;
_refine_ls_wR_factor_all .0811
_refine_ls_wR_factor_obs .0791
_reflns_number_observed 1061
_reflns_number_total 1236
_reflns_observed_criterion >2sigma(I)
_cod_data_source_file kh1026.cif
_cod_data_source_block zzy1
_cod_depositor_comments
;
The following automatic conversions were performed:
'_symmetry_cell_setting' value 'Orthorhombic' changed to 'orthorhombic'
according to '/home/saulius/struct/CIF-dictionaries/cif_core.dic'
dictionary named 'cif_core.dic' version 2.4.1 from
2010-06-29.

'_exptl_absorpt_correction_type' value 'None' changed to
'none' according to '/home/saulius/struct/CIF-dictionaries/cif_core.dic'
dictionary named 'cif_core.dic' version 2.4.1 from 2010-06-29.

Automatic conversion script
Id: cif_fix_enum 1527 2010-12-29 10:47:43Z saulius 

The following automatic conversions were performed:

'_symmetry_cell_setting' value 'Orthorhombic' changed to
'orthorhombic' according to
/home/saulius/struct/CIF-dictionaries/cif_core.dic dictionary named
'cif_core.dic' version 2.4.1 from
2010-06-29.

'_exptl_absorpt_correction_type' value 'None' changed to
'none' according to
/home/saulius/struct/CIF-dictionaries/cif_core.dic dictionary named
'cif_core.dic' version 2.4.1 from 2010-06-29.

'_geom_bond_publ_flag'
value 'Yes' changed to 'yes' according to
/home/saulius/struct/CIF-dictionaries/cif_core.dic dictionary named
'cif_core.dic' version 2.4.1 from 2010-06-29 (10
times).

'_geom_angle_publ_flag' value 'Yes' changed to 'yes'
according to /home/saulius/struct/CIF-dictionaries/cif_core.dic
dictionary named 'cif_core.dic' version 2.4.1 from 2010-06-29 (12
times).

Automatic conversion script
Id: cif_fix_values 1715 2011-07-08 13:25:40Z adriana 
;
_cod_database_code 2004020

loop_
_symmetry_equiv_pos_as_xyz
'x, y, z'
'-x+1/2, -y, z+1/2'
'-x, y+1/2, -z+1/2'
'x+1/2, -y+1/2, -z'

loop_
_atom_site_aniso_label
_atom_site_aniso_U_11
_atom_site_aniso_U_22
_atom_site_aniso_U_33
_atom_site_aniso_U_12
_atom_site_aniso_U_13
_atom_site_aniso_U_23
C1 0.0203(7) 0.0219(7) 0.0211(7) -0.0014(6) -0.0025(7) 0.0025(6)
C2 0.0203(7) 0.0219(7) 0.0201(7) 0.0036(6) -0.0017(6) -0.0018(6)
C3 0.0198(7) 0.0226(7) 0.0198(7) 0.0032(6) 0.0009(6) 0.0006(6)
C4 0.0217(7) 0.0232(7) 0.0189(7) 0.0008(6) 0.0021(7) -0.0007(6)
O1 0.0263(6) 0.0378(6) 0.0296(6) -0.0037(6) -0.0052(6) -0.0083(5)
O2 0.0187(4) 0.0426(6) 0.0232(5) 0.0012(6) -0.0012(4) -0.0076(5)
O3 0.0299(6) 0.0313(5) 0.0272(6) 0.0114(5) -0.0015(6) -0.0078(5)
O4 0.0300(6) 0.0320(6) 0.0258(6) 0.0124(6) 0.0010(6) 0.0084(5)
O5 0.0195(5) 0.0436(6) 0.0228(5) 0.0012(6) -0.0007(4) 0.0097(5)
O6 0.0282(6) 0.0419(7) 0.0300(6) -0.0008(6) 0.0058(6) 0.0115(5)
N1 0.0381(8) 0.0441(9) 0.0301(8) -0.0125(8) 0.0079(7) -0.0103(7)
N2 0.0472(9) 0.0342(7) 0.0339(8) 0.0094(8) 0.0109(8) 0.0089(7)

loop_
_atom_site_label
_atom_site_occupancy
_atom_site_fract_x
_atom_site_fract_y
_atom_site_fract_z
_atom_site_U_iso_or_equiv
_atom_site_thermal_displace_type
_atom_site_calc_flag
_atom_site_type_symbol
C1 1 -0.5088(2) .1460(2) .67035(11) .0211(3) Uani d C
C2 1 -0.2908(2) .1438(2) .66390(12) .0208(3) Uani d C
C3 1 -0.2116(2) .3294(2) .66479(11) .0207(3) Uani d C
C4 1 .0057(2) .3258(2) .66823(11) .0213(3) Uani d C
O1 1 -0.6036(2) .0667(2) .60748(8) .0312(3) Uani d O
O2 1 -0.57617(15) .2294(2) .74456(8) .0282(3) Uani d O
O3 1 -0.2276(2) .0498(2) .57938(9) .0295(3) Uani d O
O4 1 -0.2781(2) .42691(15) .58258(9) .0292(3) Uani d O
O5 1 .07300(15) .2416(2) .74383(8) .0286(3) Uani d O
O6 1 .1013(2) .4000(2) .60540(9) .0334(3) Uani d O
N1 1 -.0252(2) -0.2130(2) .45011(12) .0374(4) Uani d N
N2 1 .0594(3) -0.2336(2) .54541(12) .0384(4) Uani d N
H2C 1 -0.247(3) .079(2) .7214(12) .019(4) Uiso d H
H3C 1 -0.252(3) .388(3) .7244(13) .026(4) Uiso d H
H3O 1 -0.292(3) .095(3) .5314(14) .036(6) Uiso d H
H4O 1 -0.208(3) .403(3) .5358(14) .033(6) Uiso d H
H5O 1 .236(3) .239(5) .748(3) .145(19) Uiso d H
H1N1 1 .010(4) -0.104(4) .428(2) .074(9) Uiso d H
H2N1 1 .000(5) -0.310(4) .411(2) .076(9) Uiso d H
H3N1 1 -0.174(5) -0.222(5) .446(2) .101(9) Uiso d H
H1N2 1 .023(4) -0.142(4) .575(2) .070(9) Uiso d H
H2N2 1 .015(5) -0.324(5) .573(3) .098(12) Uiso d H

loop_
_atom_type_symbol
_atom_type_description
_atom_type_scat_source
_atom_type_scat_dispersion_real
_atom_type_scat_dispersion_imag
C C 'International Tables Vol C Tables 4.2.6.8 and 6.1.1.4' .0033 .0016
H H 'International Tables Vol C Tables 4.2.6.8 and 6.1.1.4' .0000 .0000
O O 'International Tables Vol C Tables 4.2.6.8 and 6.1.1.4' .0106 .0060
N N 'International Tables Vol C Tables 4.2.6.8 and 6.1.1.4' .0061 .0033

loop_
_geom_angle_atom_site_label_1
_geom_angle_atom_site_label_2
_geom_angle_atom_site_label_3
_geom_angle
_geom_angle_publ_flag
O1 C1 O2 125.40(10) yes
O1 C1 C2 119.7(2) yes
O2 C1 C2 114.90(10) yes
O3 C2 C3 111.30(10) yes
O3 C2 C1 111.40(10) yes
C3 C2 C1 110.80(10) yes
O4 C3 C2 111.40(10) yes
O4 C3 C4 111.40(10) yes
C2 C3 C4 110.40(10) yes
O6 C4 O5 125.00(10) yes
O6 C4 C3 121.5(2) yes
O5 C4 C3 113.50(10) yes

loop_
_geom_bond_atom_site_label_1
_geom_bond_atom_site_label_2
_geom_bond_distance
_geom_bond_publ_flag
C1 O1 1.236(2) yes
C1 O2 1.275(2) yes
C1 C2 1.537(2) yes
C2 O3 1.416(2) yes
C2 C3 1.524(2) yes
C3 O4 1.413(2) yes
C3 C4 1.530(2) yes
C4 O6 1.220(2) yes
C4 O5 1.293(2) yes
N1 N2 1.422(2) yes

loop_
_cod_related_entry_id
_cod_related_entry_database
_cod_related_entry_code
1 ChemSpider 21187157
